data_4077141
loop_
_publ_author_name
'Holliday, Bradley J.'
'Jeon, You-Moon'
'Mirkin, Chad A.'
'Stern, Charlotte L.'
'Incarvito, Christopher D.'
'Zakharov, Lev N.'
'Sommer, Roger D.'
'Rheingold, Arnold L.'

_publ_section_title
;
 Probing the Mechanistic and Energetic Basis for the Weak-Link Approach to
 Supramolecular Coordination Complexes
;
_journal_issue 26
_journal_name_full Organometallics
_journal_page_first 5713
_journal_paper_doi 10.1021/om020739c
_journal_volume 21
_journal_year 2002
_chemical_formula_moiety 'C38 H34 O2 P2 Rh, B F4'
_chemical_formula_sum 'C38 H34 B F4 O2 P2 Rh'
_chemical_formula_weight 774.31
_chemical_melting_point 543
_chemical_name_systematic
; 
 eta1:eta4:eta1-1,4-bis(2-(diphenylphosphino)ethoxy)naphthalene)Rh][BF4]
;
_space_group_IT_number 4
_symmetry_cell_setting monoclinic
_symmetry_space_group_name_Hall 'P 2yb'
_symmetry_space_group_name_H-M 'P 1 21 1'
_atom_sites_solution_hydrogens geom
_atom_sites_solution_primary direct
_atom_sites_solution_secondary difmap
_audit_creation_method SHELXL-97
_cell_angle_alpha 90.00
_cell_angle_beta 103.9520(10)
_cell_angle_gamma 90.00
_cell_formula_units_Z 2
_cell_length_a 10.3886(5)
_cell_length_b 13.9509(6)
_cell_length_c 11.8759(5)
_cell_measurement_temperature 173(2)
_cell_volume 1670.40(13)
_computing_cell_refinement 'Bruker SMART'
_computing_data_collection 'Bruker SMART'
_computing_data_reduction 'Bruker SHELXTL'
_computing_molecular_graphics 'Bruker SHELXTL'
_computing_publication_material 'Bruker SHELXTL'
_computing_structure_refinement 'SHELXL-97 (Sheldrick, 1997)'
_computing_structure_solution 'SHELXS-97 (Sheldrick, 1990)'
_diffrn_ambient_temperature 173(2)
_diffrn_measured_fraction_theta_full 0.839
_diffrn_measured_fraction_theta_max 0.839
_diffrn_measurement_device_type 'CCD area detector'
_diffrn_measurement_method 'phi and omega scans'
_diffrn_radiation_monochromator graphite
_diffrn_radiation_source 'fine-focus sealed tube'
_diffrn_radiation_type MoK\a
_diffrn_radiation_wavelength 0.71073
_diffrn_reflns_av_R_equivalents 0.0201
_diffrn_reflns_av_sigmaI/netI 0.0344
_diffrn_reflns_limit_h_max 13
_diffrn_reflns_limit_h_min -13
_diffrn_reflns_limit_k_max 16
_diffrn_reflns_limit_k_min -17
_diffrn_reflns_limit_l_max 14
_diffrn_reflns_limit_l_min -15
_diffrn_reflns_number 7128
_diffrn_reflns_theta_full 28.24
_diffrn_reflns_theta_max 28.24
_diffrn_reflns_theta_min 2.34
_exptl_absorpt_coefficient_mu 0.664
_exptl_absorpt_correction_T_max 0.8787
_exptl_absorpt_correction_T_min 0.8257
_exptl_absorpt_correction_type 'Empirical from SADABS'
_exptl_crystal_colour Red
_exptl_crystal_density_diffrn 1.539
_exptl_crystal_density_method 'not measured'
_exptl_crystal_description Block
_exptl_crystal_F_000 788
_exptl_crystal_size_max 0.30
_exptl_crystal_size_mid 0.30
_exptl_crystal_size_min 0.20
_refine_diff_density_max 0.286
_refine_diff_density_min -0.365
_refine_diff_density_rms 0.047
_refine_ls_abs_structure_details 'Flack H D (1983), Acta Cryst. A39, 876-881'
_refine_ls_abs_structure_Flack 0.007(16)
_refine_ls_extinction_method none
_refine_ls_goodness_of_fit_ref 1.031
_refine_ls_hydrogen_treatment mixed
_refine_ls_matrix_type full
_refine_ls_number_parameters 433
_refine_ls_number_reflns 5505
_refine_ls_number_restraints 1
_refine_ls_restrained_S_all 1.030
_refine_ls_R_factor_all 0.0208
_refine_ls_R_factor_gt 0.0201
_refine_ls_shift/su_max 0.001
_refine_ls_shift/su_mean 0.000
_refine_ls_structure_factor_coef Fsqd
_refine_ls_weighting_details 'calc w=1/[\s^2^(Fo^2^)+(0.0336P)^2^+0.0000P] where P=(Fo^2^+2Fc^2^)/3'
_refine_ls_weighting_scheme calc
_refine_ls_wR_factor_gt 0.0534
_refine_ls_wR_factor_ref 0.0536
_reflns_number_gt 5265
_reflns_number_total 5505
_reflns_threshold_expression >2sigma(I)
_cod_data_source_file om020739c.cif
_cod_data_source_block complex12
_cod_depositor_comments
;
The following automatic conversions were performed:

'_symmetry_cell_setting' value 'Monoclinic' changed to 'monoclinic'
according to /home/saulius/struct/CIF-dictionaries/cif_core.dic
dictionary named 'cif_core.dic' version 2.4.1 from 2010-06-29.

Automatic conversion script
Id: cif_fix_values 1715 2011-07-08 13:25:40Z adriana 
;
_cod_original_sg_symbol_H-M 'P 21'
_cod_database_code 4077141

loop_
_symmetry_equiv_pos_as_xyz
'x, y, z'
'-x, y+1/2, -z'

loop_
_atom_site_label
_atom_site_type_symbol
_atom_site_fract_x
_atom_site_fract_y
_atom_site_fract_z
_atom_site_U_iso_or_equiv
_atom_site_adp_type
_atom_site_occupancy
_atom_site_symmetry_multiplicity
_atom_site_calc_flag
_atom_site_refinement_flags
Rh1 Rh -0.009581(12) 0.45327(2) 0.247173(12) 0.01856(5) Uani 1 1 d .
P1 P 0.14514(5) 0.56615(5) 0.24180(5) 0.02021(13) Uani 1 1 d .
P2 P 0.12661(5) 0.32605(5) 0.28692(5) 0.01907(12) Uani 1 1 d .
F1 F 0.77966(17) 0.49760(17) 0.64243(18) 0.0613(6) Uani 1 1 d .
F2 F 0.95941(18) 0.43279(15) 0.76478(13) 0.0508(5) Uani 1 1 d .
F3 F 0.9773(2) 0.50640(14) 0.59877(18) 0.0558(5) Uani 1 1 d .
F4 F 0.8768(2) 0.36231(15) 0.59206(15) 0.0591(6) Uani 1 1 d .
O1 O -0.16777(17) 0.65649(15) 0.19698(15) 0.0300(4) Uani 1 1 d .
O2 O -0.19916(16) 0.26384(14) 0.23676(15) 0.0282(4) Uani 1 1 d .
B1 B 0.8977(2) 0.4492(3) 0.6505(2) 0.0323(6) Uani 1 1 d .
C1 C -0.1774(2) 0.5608(2) 0.2128(2) 0.0244(6) Uani 1 1 d .
C2 C -0.1702(2) 0.5191(2) 0.3219(2) 0.0260(6) Uani 1 1 d .
H2A H -0.1457 0.5592 0.3937 0.031 Uiso 1 1 calc R
C3 C -0.1772(2) 0.4193(2) 0.3307(2) 0.0284(6) Uani 1 1 d .
H3A H -0.1575 0.3886 0.4091 0.034 Uiso 1 1 calc R
C4 C -0.1918(2) 0.3620(2) 0.2316(2) 0.0220(5) Uani 1 1 d .
C5 C -0.2230(2) 0.4022(2) 0.1162(2) 0.0245(6) Uani 1 1 d .
C6 C -0.2545(3) 0.3459(2) 0.0140(2) 0.0295(6) Uani 1 1 d .
H6A H -0.2597 0.2781 0.0191 0.035 Uiso 1 1 calc R
C7 C -0.2773(3) 0.3895(3) -0.0917(2) 0.0365(7) Uani 1 1 d .
H7A H -0.2993 0.3516 -0.1601 0.044 Uiso 1 1 calc R
C8 C -0.2688(3) 0.4886(3) -0.1011(2) 0.0369(7) Uani 1 1 d .
H8A H -0.2845 0.5171 -0.1759 0.044 Uiso 1 1 calc R
C9 C -0.2382(3) 0.5464(2) -0.0042(2) 0.0292(6) Uani 1 1 d .
H9A H -0.2326 0.6139 -0.0119 0.035 Uiso 1 1 calc R
C10 C -0.2151(2) 0.5038(2) 0.1068(2) 0.0246(6) Uani 1 1 d .
C11 C -0.0524(3) 0.7035(2) 0.2687(2) 0.0293(6) Uani 1 1 d .
H11A H -0.0355 0.6785 0.3489 0.035 Uiso 1 1 calc R
H11B H -0.0692 0.7733 0.2711 0.035 Uiso 1 1 calc R
C12 C 0.0683(3) 0.6862(2) 0.2207(2) 0.0290(6) Uani 1 1 d .
H12A H 0.1368 0.7338 0.2562 0.035 Uiso 1 1 calc R
H12B H 0.0429 0.6995 0.1363 0.035 Uiso 1 1 calc R
C13 C 0.2777(2) 0.5757(2) 0.37367(18) 0.0251(5) Uani 1 1 d .
C14 C 0.2675(3) 0.6403(2) 0.4610(2) 0.0331(6) Uani 1 1 d .
H14A H 0.1964 0.6850 0.4487 0.040 Uiso 1 1 calc R
C15 C 0.3621(3) 0.6385(3) 0.5662(2) 0.0424(8) Uani 1 1 d .
H15A H 0.3557 0.6829 0.6252 0.051 Uiso 1 1 calc R
C16 C 0.4649(2) 0.5736(3) 0.5861(2) 0.0388(7) Uani 1 1 d .
H16A H 0.5274 0.5722 0.6592 0.047 Uiso 1 1 calc R
C17 C 0.4770(2) 0.5100(2) 0.4989(2) 0.0343(6) Uani 1 1 d .
H17A H 0.5494 0.4664 0.5113 0.041 Uiso 1 1 calc R
C18 C 0.3825(2) 0.5107(2) 0.3936(2) 0.0281(5) Uani 1 1 d .
H18A H 0.3896 0.4663 0.3346 0.034 Uiso 1 1 calc R
C19 C 0.2294(2) 0.56603(19) 0.12308(19) 0.0224(5) Uani 1 1 d .
C20 C 0.3620(2) 0.5910(2) 0.1371(2) 0.0318(6) Uani 1 1 d .
H20A H 0.4143 0.6076 0.2117 0.038 Uiso 1 1 calc R
C21 C 0.4184(3) 0.5918(3) 0.0415(3) 0.0392(8) Uani 1 1 d .
H21A H 0.5095 0.6074 0.0517 0.047 Uiso 1 1 calc R
C22 C 0.3427(3) 0.5702(2) -0.0672(2) 0.0379(7) Uani 1 1 d .
H22A H 0.3818 0.5710 -0.1317 0.045 Uiso 1 1 calc R
C23 C 0.2099(3) 0.5472(2) -0.0834(2) 0.0350(6) Uani 1 1 d .
H23A H 0.1573 0.5334 -0.1588 0.042 Uiso 1 1 calc R
C24 C 0.1542(2) 0.5446(2) 0.0125(2) 0.0277(5) Uani 1 1 d .
H24A H 0.0634 0.5280 0.0019 0.033 Uiso 1 1 calc R
C25 C 0.2145(2) 0.3113(2) 0.43794(18) 0.0227(5) Uani 1 1 d .
C26 C 0.1991(2) 0.3812(2) 0.5187(2) 0.0265(5) Uani 1 1 d .
H26A H 0.1436 0.4352 0.4944 0.032 Uiso 1 1 calc R
C27 C 0.2662(2) 0.3709(2) 0.6353(2) 0.0341(6) Uani 1 1 d .
H27A H 0.2553 0.4178 0.6903 0.041 Uiso 1 1 calc R
C28 C 0.3476(3) 0.2934(3) 0.6709(2) 0.0400(7) Uani 1 1 d .
H28A H 0.3951 0.2881 0.7498 0.048 Uiso 1 1 calc R
C29 C 0.3607(3) 0.2232(3) 0.5924(2) 0.0386(7) Uani 1 1 d .
H29A H 0.4155 0.1690 0.6178 0.046 Uiso 1 1 calc R
C30 C 0.2939(2) 0.2315(2) 0.4764(2) 0.0296(6) Uani 1 1 d .
H30A H 0.3024 0.1826 0.4230 0.036 Uiso 1 1 calc R
C31 C 0.2437(2) 0.30990(19) 0.19605(18) 0.0211(5) Uani 1 1 d .
C32 C 0.3790(2) 0.2908(2) 0.2374(2) 0.0265(5) Uani 1 1 d .
H32A H 0.4152 0.2815 0.3181 0.032 Uiso 1 1 calc R
C33 C 0.4610(2) 0.2853(2) 0.1596(2) 0.0344(6) Uani 1 1 d .
H33A H 0.5531 0.2729 0.1877 0.041 Uiso 1 1 calc R
C34 C 0.4081(3) 0.2980(2) 0.0425(3) 0.0327(6) Uani 1 1 d .
H34A H 0.4640 0.2942 -0.0100 0.039 Uiso 1 1 calc R
C35 C 0.2746(3) 0.3161(2) 0.0010(2) 0.0309(6) Uani 1 1 d .
H35A H 0.2389 0.3249 -0.0798 0.037 Uiso 1 1 calc R
C36 C 0.1923(2) 0.3216(2) 0.0773(2) 0.0243(5) Uani 1 1 d .
H36A H 0.1002 0.3333 0.0482 0.029 Uiso 1 1 calc R
C37 C 0.0311(3) 0.2145(2) 0.2602(2) 0.0250(5) Uani 1 1 d .
H37A H 0.0012 0.2042 0.1754 0.030 Uiso 1 1 calc R
H37B H 0.0897 0.1604 0.2933 0.030 Uiso 1 1 calc R
C38 C -0.0897(2) 0.2143(2) 0.3122(2) 0.0275(5) Uani 1 1 d .
H38A H -0.1157 0.1473 0.3233 0.033 Uiso 1 1 calc R
H38B H -0.0669 0.2460 0.3890 0.033 Uiso 1 1 calc R

loop_
_atom_site_aniso_label
_atom_site_aniso_U_11
_atom_site_aniso_U_22
_atom_site_aniso_U_33
_atom_site_aniso_U_23
_atom_site_aniso_U_13
_atom_site_aniso_U_12
Rh1 0.01498(7) 0.01924(10) 0.02153(7) 0.00017(7) 0.00457(5) 0.00164(9)
P1 0.0186(3) 0.0180(4) 0.0238(3) -0.0015(2) 0.00487(19) 0.0005(2)
P2 0.0166(2) 0.0186(4) 0.0223(3) 0.0012(2) 0.00516(19) 0.0014(2)
F1 0.0376(9) 0.0880(19) 0.0559(11) 0.0086(10) 0.0068(7) 0.0148(9)
F2 0.0553(9) 0.0544(17) 0.0340(8) -0.0048(8) -0.0060(6) 0.0049(10)
F3 0.0718(12) 0.0357(13) 0.0733(14) -0.0106(9) 0.0438(11) -0.0136(10)
F4 0.1069(16) 0.0279(11) 0.0341(9) 0.0023(7) 0.0005(9) -0.0167(11)
O1 0.0248(8) 0.0241(12) 0.0378(9) -0.0038(8) 0.0012(6) 0.0058(7)
O2 0.0203(8) 0.0247(12) 0.0379(9) 0.0044(8) 0.0040(6) -0.0047(7)
B1 0.0393(12) 0.0279(17) 0.0293(11) -0.0020(14) 0.0078(8) -0.0042(17)
C1 0.0172(11) 0.0239(17) 0.0315(12) 0.0023(11) 0.0048(8) 0.0065(10)
C2 0.0210(10) 0.0295(17) 0.0291(12) -0.0055(10) 0.0092(8) 0.0050(10)
C3 0.0217(11) 0.0368(18) 0.0278(11) 0.0029(10) 0.0083(8) 0.0053(9)
C4 0.0136(10) 0.0184(15) 0.0348(12) 0.0030(10) 0.0071(8) 0.0000(9)
C5 0.0136(11) 0.0307(17) 0.0293(11) 0.0005(10) 0.0053(8) 0.0021(10)
C6 0.0239(12) 0.0263(18) 0.0383(13) -0.0042(11) 0.0074(9) -0.0034(11)
C7 0.0353(14) 0.046(2) 0.0253(12) -0.0092(12) 0.0027(10) 0.0023(13)
C8 0.0376(14) 0.044(2) 0.0294(13) 0.0022(11) 0.0086(10) 0.0088(12)
C9 0.0264(12) 0.0294(17) 0.0321(12) 0.0054(11) 0.0078(9) 0.0094(11)
C10 0.0182(11) 0.0274(17) 0.0290(12) -0.0008(10) 0.0074(9) 0.0044(10)
C11 0.0307(13) 0.0191(16) 0.0370(14) -0.0058(11) 0.0060(10) 0.0055(11)
C12 0.0290(12) 0.0236(16) 0.0344(13) 0.0010(11) 0.0077(9) 0.0034(10)
C13 0.0210(9) 0.0270(16) 0.0267(10) -0.0008(10) 0.0045(7) -0.0059(9)
C14 0.0240(12) 0.041(2) 0.0337(13) -0.0076(12) 0.0069(10) -0.0027(12)
C15 0.0332(14) 0.057(2) 0.0376(15) -0.0179(14) 0.0097(11) -0.0130(14)
C16 0.0288(12) 0.052(2) 0.0315(12) 0.0021(13) -0.0013(8) -0.0122(12)
C17 0.0225(11) 0.0323(19) 0.0443(15) 0.0042(12) 0.0010(9) -0.0015(10)
C18 0.0271(11) 0.0199(16) 0.0352(13) -0.0001(10) 0.0038(9) -0.0013(10)
C19 0.0226(10) 0.0178(15) 0.0276(11) 0.0032(9) 0.0073(8) 0.0017(9)
C20 0.0267(11) 0.0332(18) 0.0357(12) 0.0035(11) 0.0080(9) -0.0035(11)
C21 0.0296(14) 0.043(2) 0.0507(16) 0.0113(14) 0.0205(12) 0.0043(14)
C22 0.0483(15) 0.0305(19) 0.0428(14) 0.0095(12) 0.0265(11) 0.0076(13)
C23 0.0525(15) 0.0246(17) 0.0300(12) -0.0002(11) 0.0139(10) 0.0015(12)
C24 0.0315(11) 0.0224(16) 0.0297(12) -0.0002(10) 0.0082(8) -0.0018(10)
C25 0.0190(10) 0.0251(16) 0.0240(10) 0.0022(9) 0.0054(7) -0.0020(9)
C26 0.0260(10) 0.0273(16) 0.0285(11) 0.0013(10) 0.0111(8) 0.0004(10)
C27 0.0355(13) 0.043(2) 0.0253(12) -0.0018(11) 0.0100(9) -0.0055(12)
C28 0.0336(13) 0.060(2) 0.0248(12) 0.0057(12) 0.0038(9) -0.0018(13)
C29 0.0313(13) 0.050(2) 0.0321(13) 0.0128(12) 0.0031(10) 0.0075(13)
C30 0.0273(12) 0.0309(18) 0.0305(12) 0.0059(11) 0.0066(9) 0.0046(11)
C31 0.0195(10) 0.0187(15) 0.0262(10) -0.0004(9) 0.0079(8) 0.0004(9)
C32 0.0230(10) 0.0249(16) 0.0314(12) 0.0028(10) 0.0061(8) 0.0025(10)
C33 0.0224(11) 0.0348(18) 0.0494(15) -0.0008(12) 0.0152(10) 0.0028(11)
C34 0.0379(15) 0.0246(18) 0.0419(14) -0.0025(11) 0.0221(12) -0.0015(12)
C35 0.0429(14) 0.0256(17) 0.0260(11) -0.0048(10) 0.0118(9) 0.0014(11)
C36 0.0237(11) 0.0213(15) 0.0271(11) -0.0029(10) 0.0046(8) 0.0020(9)
C37 0.0220(10) 0.0203(15) 0.0337(12) 0.0002(10) 0.0086(8) -0.0015(10)
C38 0.0227(10) 0.0264(17) 0.0333(12) 0.0073(10) 0.0064(8) -0.0014(10)

loop_
_atom_type_symbol
_atom_type_description
_atom_type_scat_dispersion_real
_atom_type_scat_dispersion_imag
_atom_type_scat_source
C C 0.0033 0.0016 'International Tables Vol C Tables 4.2.6.8 and 6.1.1.4'
H H 0.0000 0.0000 'International Tables Vol C Tables 4.2.6.8 and 6.1.1.4'
B B 0.0013 0.0007 'International Tables Vol C Tables 4.2.6.8 and 6.1.1.4'
O O 0.0106 0.0060 'International Tables Vol C Tables 4.2.6.8 and 6.1.1.4'
F F 0.0171 0.0103 'International Tables Vol C Tables 4.2.6.8 and 6.1.1.4'
P P 0.1023 0.0942 'International Tables Vol C Tables 4.2.6.8 and 6.1.1.4'
Rh Rh -1.1178 0.9187 'International Tables Vol C Tables 4.2.6.8 and 6.1.1.4'

loop_
_geom_angle_atom_site_label_1
_geom_angle_atom_site_label_2
_geom_angle_atom_site_label_3
_geom_angle
P2 Rh1 C4 92.57(7)
P2 Rh1 C3 104.81(7)
C4 Rh1 C3 36.23(10)
P2 Rh1 C1 168.69(7)
C4 Rh1 C1 76.35(9)
C3 Rh1 C1 64.84(10)
P2 Rh1 P1 98.05(2)
C4 Rh1 P1 168.63(7)
C3 Rh1 P1 142.08(7)
C1 Rh1 P1 93.17(8)
P2 Rh1 C2 136.37(7)
C4 Rh1 C2 64.99(10)
C3 Rh1 C2 36.09(10)
C1 Rh1 C2 36.18(9)
P1 Rh1 C2 108.93(7)
P2 Rh1 C10 139.80(7)
C4 Rh1 C10 62.22(10)
C3 Rh1 C10 73.95(9)
C1 Rh1 C10 35.58(9)
P1 Rh1 C10 106.64(7)
C2 Rh1 C10 63.30(8)
P2 Rh1 C5 109.04(7)
C4 Rh1 C5 35.04(9)
C3 Rh1 C5 63.12(8)
C1 Rh1 C5 62.92(10)
P1 Rh1 C5 135.60(7)
C2 Rh1 C5 74.41(9)
C10 Rh1 C5 33.42(8)
C13 P1 C19 105.01(10)
C13 P1 C12 105.21(13)
C19 P1 C12 99.65(12)
C13 P1 Rh1 114.92(8)
C19 P1 Rh1 119.75(9)
C12 P1 Rh1 110.40(9)
C25 P2 C31 108.79(10)
C25 P2 C37 101.37(12)
C31 P2 C37 101.73(11)
C25 P2 Rh1 115.93(9)
C31 P2 Rh1 116.68(8)
C37 P2 Rh1 110.31(9)
C1 O1 C11 116.3(2)
C4 O2 C38 117.5(2)
F2 B1 F1 110.1(2)
F2 B1 F4 109.2(3)
F1 B1 F4 111.3(2)
F2 B1 F3 110.2(2)
F1 B1 F3 107.5(3)
F4 B1 F3 108.6(2)
O1 C1 C2 123.1(2)
O1 C1 C10 115.5(2)
C2 C1 C10 120.8(3)
O1 C1 Rh1 126.80(17)
C2 C1 Rh1 72.05(14)
C10 C1 Rh1 80.14(16)
C3 C2 C1 119.3(2)
C3 C2 Rh1 71.48(14)
C1 C2 Rh1 71.76(13)
C2 C3 C4 120.1(2)
C2 C3 Rh1 72.43(15)
C4 C3 Rh1 71.86(13)
O2 C4 C3 121.8(2)
O2 C4 C5 115.3(2)
C3 C4 C5 122.0(3)
O2 C4 Rh1 127.92(16)
C3 C4 Rh1 71.91(15)
C5 C4 Rh1 81.37(15)
C6 C5 C10 119.4(3)
C6 C5 C4 123.4(3)
C10 C5 C4 117.1(3)
C6 C5 Rh1 133.01(17)
C10 C5 Rh1 72.79(17)
C4 C5 Rh1 63.59(13)
C7 C6 C5 119.6(3)
C6 C7 C8 121.1(3)
C9 C8 C7 121.4(3)
C8 C9 C10 119.1(3)
C9 C10 C5 119.4(3)
C9 C10 C1 121.7(3)
C5 C10 C1 118.9(3)
C9 C10 Rh1 132.34(17)
C5 C10 Rh1 73.80(17)
C1 C10 Rh1 64.28(14)
O1 C11 C12 110.4(2)
C11 C12 P1 117.56(19)
C18 C13 C14 119.4(2)
C18 C13 P1 119.69(19)
C14 C13 P1 120.5(2)
C15 C14 C13 119.4(3)
C16 C15 C14 121.1(3)
C15 C16 C17 119.8(2)
C16 C17 C18 119.6(2)
C17 C18 C13 120.6(2)
C24 C19 C20 118.8(2)
C24 C19 P1 117.63(17)
C20 C19 P1 123.47(18)
C19 C20 C21 120.1(2)
C22 C21 C20 120.3(3)
C21 C22 C23 120.5(2)
C22 C23 C24 119.2(2)
C19 C24 C23 121.0(2)
C30 C25 C26 119.1(2)
C30 C25 P2 122.00(19)
C26 C25 P2 118.9(2)
C27 C26 C25 119.6(3)
C28 C27 C26 120.5(3)
C27 C28 C29 120.2(2)
C28 C29 C30 120.2(3)
C29 C30 C25 120.4(3)
C36 C31 C32 119.0(2)
C36 C31 P2 115.95(16)
C32 C31 P2 124.95(17)
C31 C32 C33 119.9(2)
C34 C33 C32 120.0(2)
C33 C34 C35 120.4(2)
C34 C35 C36 120.1(2)
C35 C36 C31 120.6(2)
C38 C37 P2 113.3(2)
O2 C38 C37 110.5(2)

loop_
_geom_bond_atom_site_label_1
_geom_bond_atom_site_label_2
_geom_bond_distance
Rh1 P2 2.2479(7)
Rh1 C4 2.252(2)
Rh1 C3 2.253(2)
Rh1 C1 2.261(3)
Rh1 P1 2.2621(7)
Rh1 C2 2.265(2)
Rh1 C10 2.473(3)
Rh1 C5 2.486(3)
P1 C13 1.824(2)
P1 C19 1.830(2)
P1 C12 1.847(3)
P2 C25 1.817(2)
P2 C31 1.824(2)
P2 C37 1.831(3)
F1 B1 1.384(4)
F2 B1 1.373(3)
F3 B1 1.394(4)
F4 B1 1.387(4)
O1 C1 1.355(4)
O1 C11 1.449(3)
O2 C4 1.373(3)
O2 C38 1.443(3)
C1 C2 1.406(4)
C1 C10 1.460(4)
C2 C3 1.399(4)
C3 C4 1.401(4)
C4 C5 1.444(3)
C5 C6 1.416(4)
C5 C10 1.426(3)
C6 C7 1.364(4)
C7 C8 1.392(5)
C8 C9 1.378(4)
C9 C10 1.413(4)
C11 C12 1.516(4)
C13 C18 1.393(4)
C13 C14 1.397(4)
C14 C15 1.391(4)
C15 C16 1.377(5)
C16 C17 1.392(4)
C17 C18 1.392(3)
C19 C24 1.389(3)
C19 C20 1.392(3)
C20 C21 1.397(3)
C21 C22 1.373(4)
C22 C23 1.384(4)
C23 C24 1.397(3)
C25 C30 1.396(4)
C25 C26 1.403(4)
C26 C27 1.399(3)
C27 C28 1.376(4)
C28 C29 1.381(5)
C29 C30 1.390(3)
C31 C36 1.392(3)
C31 C32 1.398(3)
C32 C33 1.402(3)
C33 C34 1.378(4)
C34 C35 1.378(4)
C35 C36 1.390(3)
C37 C38 1.526(3)
